data_7710840
loop_
_publ_author_name
'Jiang, Wen'
'Zhang, Lijun'
'Zhang, Lixin'

_publ_section_title
;
 Reactivity of Mixed Methyl-Aminobenzyl Guanidinate Lutetium Complex
 towards iPrN=C=NiPr, CS2 and Ph2PH
;
_journal_name_full 'Dalton Transactions'
_journal_paper_doi 10.1039/D2DT02008D
_journal_year 2022
_chemical_formula_moiety 'C53 H71 Lu N4 O'
_chemical_formula_sum 'C53 H71 Lu N4 O'
_chemical_formula_weight 955.10
_space_group_crystal_system triclinic
_space_group_IT_number 2
_space_group_name_Hall '-P 1'
_space_group_name_H-M_alt 'P -1'
_atom_sites_solution_hydrogens mixed
_atom_sites_solution_primary dual
_audit_creation_date 2021-09-09
_audit_creation_method
;
Olex2 1.2
(compiled 2018.05.29 svn.r3508 for OlexSys, GUI svn.r5506)
;
_audit_update_record
;
2022-01-10 deposited with the CCDC.	2022-07-28 downloaded from the CCDC.
;
_cell_angle_alpha 82.416(2)
_cell_angle_beta 84.118(2)
_cell_angle_gamma 65.697(2)
_cell_formula_units_Z 2
_cell_length_a 10.8584(6)
_cell_length_b 11.5196(6)
_cell_length_c 21.0813(12)
_cell_measurement_reflns_used 9897
_cell_measurement_temperature 173(2)
_cell_measurement_theta_max 27.12
_cell_measurement_theta_min 2.23
_cell_volume 2378.9(2)
_computing_molecular_graphics 'Olex2 (Dolomanov et al., 2009)'
_computing_publication_material 'Olex2 (Dolomanov et al., 2009)'
_computing_structure_refinement 'ShelXL (Sheldrick, 2015)'
_computing_structure_solution 'XT (Sheldrick, 2015)'
_diffrn_ambient_temperature 173.0
_diffrn_measured_fraction_theta_full 1.000
_diffrn_measured_fraction_theta_max 1.000
_diffrn_measurement_device_type 'Bruker APEX-II CCD'
_diffrn_measurement_method '\f and \w scans'
_diffrn_radiation_type MoK\a
_diffrn_radiation_wavelength 0.71073
_diffrn_reflns_av_R_equivalents 0.1253
_diffrn_reflns_av_unetI/netI 0.0574
_diffrn_reflns_Laue_measured_fraction_full 1.000
_diffrn_reflns_Laue_measured_fraction_max 1.000
_diffrn_reflns_limit_h_max 13
_diffrn_reflns_limit_h_min -13
_diffrn_reflns_limit_k_max 14
_diffrn_reflns_limit_k_min -14
_diffrn_reflns_limit_l_max 26
_diffrn_reflns_limit_l_min -26
_diffrn_reflns_number 107198
_diffrn_reflns_point_group_measured_fraction_full 1.000
_diffrn_reflns_point_group_measured_fraction_max 1.000
_diffrn_reflns_theta_full 25.242
_diffrn_reflns_theta_max 27.000
_diffrn_reflns_theta_min 1.952
_diffrn_standards_number 0
_exptl_absorpt_coefficient_mu 2.116
_exptl_absorpt_correction_T_max 0.7455
_exptl_absorpt_correction_T_min 0.5298
_exptl_absorpt_correction_type multi-scan
_exptl_absorpt_process_details
'SADABS-2016/2 (Bruker,2016/2) was used for absorption correction. wR2(int) was 0.1300 before and 0.0900 after correction. The Ratio of minimum to maximum transmission is 0.7107. The \l/2 correction factor is Not present.'
_exptl_crystal_colour colourless
_exptl_crystal_density_diffrn 1.333
_exptl_crystal_description block
_exptl_crystal_F_000 992
_exptl_crystal_size_max 0.5
_exptl_crystal_size_mid 0.25
_exptl_crystal_size_min 0.04
_refine_diff_density_max 1.107
_refine_diff_density_min -1.657
_refine_diff_density_rms 0.117
_refine_ls_extinction_method none
_refine_ls_goodness_of_fit_ref 1.031
_refine_ls_hydrogen_treatment mixed
_refine_ls_matrix_type full
_refine_ls_number_parameters 577
_refine_ls_number_reflns 10376
_refine_ls_number_restraints 18
_refine_ls_restrained_S_all 1.030
_refine_ls_R_factor_all 0.0549
_refine_ls_R_factor_gt 0.0379
_refine_ls_shift/su_max 0.001
_refine_ls_shift/su_mean 0.000
_refine_ls_structure_factor_coef Fsqd
_refine_ls_weighting_details 'w=1/[\s^2^(Fo^2^)+(0.0382P)^2^+2.3416P] where P=(Fo^2^+2Fc^2^)/3'
_refine_ls_weighting_scheme calc
_refine_ls_wR_factor_gt 0.0790
_refine_ls_wR_factor_ref 0.0860
_reflns_Friedel_coverage 0.000
_reflns_number_gt 8673
_reflns_number_total 10376
_reflns_threshold_expression 'I > 2\s(I)'
_cod_data_source_file d2dt02008d2.cif
_cod_data_source_block mo_210901b_a
_cod_database_code 7710840
_shelx_shelxl_version_number 2018/3
_shelx_space_group_comment
;
The symmetry employed for this shelxl refinement is uniquely defined
by the following loop, which should always be used as a source of
symmetry information in preference to the above space-group names.
They are only intended as comments.
;
_shelx_estimated_absorpt_t_max 0.920
_shelx_estimated_absorpt_t_min 0.418
_olex2_refinement_description
;
1. Fixed Uiso
 At 1.2 times of:
  All C(H) groups, All C(H,H) groups
 At 1.5 times of:
  All C(H,H,H) groups
2. Restrained distances
 C50-H50A = C50-H50B = C51-H51A = C51-H51B = C53-H53A = C53-H53B
 1.02 with sigma of 0.05
3. Uiso/Uaniso restraints and constraints
Uanis(C52) \\sim Ueq, Uanis(C52') \\sim Ueq: with sigma of 0.02 and sigma for
terminal atoms of 0.04
4. Others
 Sof(C52')=Sof(H52C)=Sof(H52D)=1-FVAR(1)
 Sof(C52)=Sof(H52A)=Sof(H52B)=FVAR(1)
5.a Ternary CH refined with riding coordinates:
 C8(H8), C11(H11), C20(H20), C23(H23)
5.b Secondary CH2 refined with riding coordinates:
 C26(H26A,H26B), C33(H33A,H33B), C40(H40A,H40B), C52(H52A,H52B), C52'(H52C,H52D)
5.c Aromatic/amide H refined with riding coordinates:
 C4(H4), C5(H5), C6(H6), C16(H16), C17(H17), C18(H18), C28(H28), C29(H29),
 C30(H30), C31(H31), C32(H32), C35(H35), C36(H36), C37(H37), C38(H38), C39(H39),
  C42(H42), C43(H43), C44(H44), C45(H45)
5.d Idealised Me refined as rotating group:
 C9(H9A,H9B,H9C), C10(H10A,H10B,H10C), C12(H12A,H12B,H12C), C13(H13A,H13B,
 H13C), C21(H21A,H21B,H21C), C22(H22A,H22B,H22C), C24(H24A,H24B,H24C), C25(H25A,
 H25B,H25C), C47(H47A,H47B,H47C), C48(H48A,H48B,H48C), C49(H49A,H49B,H49C)
;
_olex2_submission_special_instructions 'No special instructions were received'

loop_
_space_group_symop_operation_xyz
'x, y, z'
'-x, -y, -z'

loop_
_atom_site_label
_atom_site_type_symbol
_atom_site_fract_x
_atom_site_fract_y
_atom_site_fract_z
_atom_site_U_iso_or_equiv
_atom_site_adp_type
_atom_site_occupancy
_atom_site_site_symmetry_order
_atom_site_calc_flag
_atom_site_refinement_flags_posn
_atom_site_refinement_flags_adp
_atom_site_refinement_flags_occupancy
_atom_site_disorder_assembly
_atom_site_disorder_group
Lu1 Lu 0.75845(2) 0.60373(2) 0.32457(2) 0.02278(6) Uani 1 1 d . . . . .
N1 N 0.7298(3) 0.6876(3) 0.21890(14) 0.0208(6) Uani 1 1 d . . . . .
N2 N 0.5840(3) 0.7975(3) 0.29295(14) 0.0226(6) Uani 1 1 d . . . . .
N3 N 0.5598(3) 0.8917(3) 0.18262(15) 0.0257(7) Uani 1 1 d . . . . .
N4 N 0.6917(4) 0.6029(3) 0.44704(17) 0.0349(8) Uani 1 1 d . . . . .
C1 C 0.6205(4) 0.7958(3) 0.23050(18) 0.0233(8) Uani 1 1 d . . . . .
C2 C 0.7721(4) 0.6238(3) 0.16263(17) 0.0214(7) Uani 1 1 d . . . . .
C3 C 0.9063(4) 0.5942(3) 0.13751(17) 0.0240(8) Uani 1 1 d . . . . .
C4 C 0.9592(4) 0.5087(3) 0.09049(18) 0.0278(8) Uani 1 1 d . . . . .
H4 H 1.050304 0.486361 0.074614 0.033 Uiso 1 1 calc R . . . .
C5 C 0.8822(4) 0.4562(4) 0.06666(19) 0.0304(9) Uani 1 1 d . . . . .
H5 H 0.920557 0.396542 0.035584 0.037 Uiso 1 1 calc R . . . .
C6 C 0.7486(4) 0.4915(4) 0.08855(19) 0.0299(9) Uani 1 1 d . . . . .
H6 H 0.694302 0.458503 0.070639 0.036 Uiso 1 1 calc R . . . .
C7 C 0.6914(4) 0.5744(3) 0.13638(18) 0.0252(8) Uani 1 1 d . . . . .
C8 C 0.9949(4) 0.6545(4) 0.15809(19) 0.0288(9) Uani 1 1 d . . . . .
H8 H 0.942660 0.712093 0.191821 0.035 Uiso 1 1 calc R . . . .
C9 C 1.0313(4) 0.7357(4) 0.1016(2) 0.0381(10) Uani 1 1 d . . . . .
H9A H 1.089410 0.679895 0.069627 0.057 Uiso 1 1 calc GR . . . .
H9B H 1.079427 0.781237 0.117159 0.057 Uiso 1 1 calc GR . . . .
H9C H 0.948346 0.797867 0.082143 0.057 Uiso 1 1 calc GR . . . .
C10 C 1.1257(4) 0.5539(4) 0.1865(2) 0.0405(10) Uani 1 1 d . . . . .
H10A H 1.103249 0.500929 0.222133 0.061 Uiso 1 1 calc GR . . . .
H10B H 1.176228 0.597016 0.202157 0.061 Uiso 1 1 calc GR . . . .
H10C H 1.181183 0.499670 0.153382 0.061 Uiso 1 1 calc GR . . . .
C11 C 0.5449(4) 0.6045(4) 0.1589(2) 0.0352(10) Uani 1 1 d . . . . .
H11 H 0.521683 0.660867 0.194432 0.042 Uiso 1 1 calc R . . . .
C12 C 0.5235(5) 0.4842(5) 0.1855(3) 0.0500(13) Uani 1 1 d . . . . .
H12A H 0.431284 0.508293 0.204601 0.075 Uiso 1 1 calc GR . . . .
H12B H 0.588599 0.436105 0.218282 0.075 Uiso 1 1 calc GR . . . .
H12C H 0.536974 0.430811 0.150724 0.075 Uiso 1 1 calc GR . . . .
C13 C 0.4497(5) 0.6779(5) 0.1054(3) 0.0527(13) Uani 1 1 d . . . . .
H13A H 0.463565 0.755766 0.089525 0.079 Uiso 1 1 calc GR . . . .
H13B H 0.355767 0.701146 0.121905 0.079 Uiso 1 1 calc GR . . . .
H13C H 0.468604 0.624005 0.070280 0.079 Uiso 1 1 calc GR . . . .
C14 C 0.4765(4) 0.8847(4) 0.33009(18) 0.0267(8) Uani 1 1 d . . . . .
C15 C 0.4951(4) 0.9790(4) 0.35942(19) 0.0341(9) Uani 1 1 d . . . . .
C16 C 0.3974(5) 1.0435(4) 0.4055(2) 0.0453(12) Uani 1 1 d . . . . .
H16 H 0.409774 1.105991 0.426221 0.054 Uiso 1 1 calc R . . . .
C17 C 0.2842(5) 1.0193(5) 0.4216(2) 0.0517(13) Uani 1 1 d . . . . .
H17 H 0.220966 1.062927 0.454016 0.062 Uiso 1 1 calc R . . . .
C18 C 0.2618(5) 0.9324(4) 0.3910(2) 0.0419(11) Uani 1 1 d . . . . .
H18 H 0.181091 0.918991 0.401084 0.050 Uiso 1 1 calc R . . . .
C19 C 0.3567(4) 0.8634(4) 0.34516(19) 0.0318(9) Uani 1 1 d . . . . .
C20 C 0.6146(5) 1.0157(4) 0.3413(2) 0.0425(11) Uani 1 1 d . . . . .
H20 H 0.670222 0.963799 0.306111 0.051 Uiso 1 1 calc R . . . .
C21 C 0.7057(6) 0.9883(5) 0.3969(3) 0.0559(14) Uani 1 1 d . . . . .
H21A H 0.655229 1.042636 0.430891 0.084 Uiso 1 1 calc GR . . . .
H21B H 0.784865 1.006664 0.381740 0.084 Uiso 1 1 calc GR . . . .
H21C H 0.735556 0.898110 0.413800 0.084 Uiso 1 1 calc GR . . . .
C22 C 0.5687(7) 1.1575(5) 0.3162(3) 0.0617(15) Uani 1 1 d . . . . .
H22A H 0.506898 1.177734 0.281729 0.093 Uiso 1 1 calc GR . . . .
H22B H 0.647795 1.174870 0.299782 0.093 Uiso 1 1 calc GR . . . .
H22C H 0.522042 1.210485 0.351209 0.093 Uiso 1 1 calc GR . . . .
C23 C 0.3275(4) 0.7690(4) 0.3122(2) 0.0405(11) Uani 1 1 d . . . . .
H23 H 0.415028 0.710281 0.292319 0.049 Uiso 1 1 calc R . . . .
C24 C 0.2700(5) 0.6865(5) 0.3573(3) 0.0575(14) Uani 1 1 d . . . . .
H24A H 0.324535 0.651520 0.395048 0.086 Uiso 1 1 calc GR . . . .
H24B H 0.272224 0.616092 0.335089 0.086 Uiso 1 1 calc GR . . . .
H24C H 0.176374 0.738869 0.370855 0.086 Uiso 1 1 calc GR . . . .
C25 C 0.2317(7) 0.8350(6) 0.2593(3) 0.0754(19) Uani 1 1 d . . . . .
H25A H 0.143537 0.890710 0.277539 0.113 Uiso 1 1 calc GR . . . .
H25B H 0.220901 0.770758 0.236837 0.113 Uiso 1 1 calc GR . . . .
H25C H 0.268280 0.886571 0.228963 0.113 Uiso 1 1 calc GR . . . .
C26 C 0.6390(4) 0.9060(4) 0.12327(18) 0.0293(9) Uani 1 1 d . . . . .
H26A H 0.577455 0.939696 0.087458 0.035 Uiso 1 1 calc R . . . .
H26B H 0.707020 0.820238 0.114000 0.035 Uiso 1 1 calc R . . . .
C27 C 0.7116(4) 0.9933(4) 0.1250(2) 0.0324(9) Uani 1 1 d . . . . .
C28 C 0.7848(5) 0.9842(4) 0.1771(2) 0.0388(10) Uani 1 1 d . . . . .
H28 H 0.785714 0.925545 0.213410 0.047 Uiso 1 1 calc R . . . .
C29 C 0.8563(5) 1.0594(5) 0.1765(3) 0.0498(12) Uani 1 1 d . . . . .
H29 H 0.904788 1.053102 0.212767 0.060 Uiso 1 1 calc R . . . .
C30 C 0.8580(6) 1.1435(5) 0.1239(3) 0.0579(15) Uani 1 1 d . . . . .
H30 H 0.907970 1.194640 0.123536 0.069 Uiso 1 1 calc R . . . .
C31 C 0.7870(6) 1.1526(5) 0.0724(3) 0.0551(14) Uani 1 1 d . . . . .
H31 H 0.788468 1.210191 0.036001 0.066 Uiso 1 1 calc R . . . .
C32 C 0.7128(5) 1.0795(4) 0.0721(2) 0.0410(11) Uani 1 1 d . . . . .
H32 H 0.662965 1.088057 0.036051 0.049 Uiso 1 1 calc R . . . .
C33 C 0.4480(4) 1.0132(4) 0.19831(19) 0.0331(9) Uani 1 1 d . . . . .
H33A H 0.485289 1.065078 0.217417 0.040 Uiso 1 1 calc R . . . .
H33B H 0.384428 0.994117 0.230723 0.040 Uiso 1 1 calc R . . . .
C34 C 0.3715(4) 1.0901(4) 0.14049(19) 0.0341(10) Uani 1 1 d . . . . .
C35 C 0.3816(5) 1.2042(4) 0.1165(2) 0.0392(10) Uani 1 1 d . . . . .
H35 H 0.434218 1.234504 0.137603 0.047 Uiso 1 1 calc R . . . .
C36 C 0.3158(5) 1.2747(5) 0.0621(2) 0.0500(13) Uani 1 1 d . . . . .
H36 H 0.325435 1.351536 0.045685 0.060 Uiso 1 1 calc R . . . .
C37 C 0.2371(5) 1.2339(5) 0.0323(2) 0.0514(14) Uani 1 1 d . . . . .
H37 H 0.192711 1.282247 -0.005045 0.062 Uiso 1 1 calc R . . . .
C38 C 0.2220(5) 1.1233(5) 0.0559(2) 0.0515(13) Uani 1 1 d . . . . .
H38 H 0.165675 1.096076 0.035558 0.062 Uiso 1 1 calc R . . . .
C39 C 0.2900(5) 1.0506(4) 0.1103(2) 0.0449(11) Uani 1 1 d . . . . .
H39 H 0.280086 0.973777 0.126435 0.054 Uiso 1 1 calc R . . . .
C40 C 0.6359(4) 0.4678(4) 0.3583(2) 0.0360(10) Uani 1 1 d . . . . .
H40A H 0.541717 0.515562 0.374484 0.043 Uiso 1 1 calc R . . . .
H40B H 0.638520 0.413194 0.325220 0.043 Uiso 1 1 calc R . . . .
C41 C 0.7279(4) 0.3993(4) 0.4088(2) 0.0321(9) Uani 1 1 d . . . . .
C42 C 0.7988(5) 0.2652(4) 0.4134(2) 0.0397(11) Uani 1 1 d . . . . .
H42 H 0.776675 0.217967 0.386105 0.048 Uiso 1 1 calc R . . . .
C43 C 0.8994(5) 0.1997(4) 0.4560(2) 0.0439(11) Uani 1 1 d . . . . .
H43 H 0.944757 0.109182 0.457543 0.053 Uiso 1 1 calc R . . . .
C44 C 0.9339(5) 0.2644(5) 0.4960(2) 0.0444(11) Uani 1 1 d . . . . .
H44 H 1.004243 0.219604 0.524691 0.053 Uiso 1 1 calc R . . . .
C45 C 0.8656(4) 0.3957(4) 0.4943(2) 0.0388(10) Uani 1 1 d . . . . .
H45 H 0.888581 0.440861 0.522384 0.047 Uiso 1 1 calc R . . . .
C46 C 0.7638(4) 0.4626(4) 0.4522(2) 0.0334(9) Uani 1 1 d . . . . .
C47 C 0.5499(5) 0.6404(4) 0.4741(2) 0.0454(12) Uani 1 1 d . . . . .
H47A H 0.509923 0.588058 0.458304 0.068 Uiso 1 1 calc GR . . . .
H47B H 0.496857 0.730941 0.460789 0.068 Uiso 1 1 calc GR . . . .
H47C H 0.549727 0.626699 0.520975 0.068 Uiso 1 1 calc GR . . . .
C48 C 0.7527(6) 0.6640(5) 0.4832(2) 0.0502(13) Uani 1 1 d . . . . .
H48A H 0.745988 0.636743 0.528990 0.075 Uiso 1 1 calc GR . . . .
H48B H 0.704774 0.757218 0.475884 0.075 Uiso 1 1 calc GR . . . .
H48C H 0.848102 0.638920 0.468907 0.075 Uiso 1 1 calc GR . . . .
C49 C 0.9366(5) 0.6571(5) 0.3478(2) 0.0437(11) Uani 1 1 d . . . . .
H49A H 0.995217 0.655793 0.309122 0.066 Uiso 1 1 calc GR . . . .
H49B H 0.989604 0.594695 0.381517 0.066 Uiso 1 1 calc GR . . . .
H49C H 0.898686 0.742825 0.362499 0.066 Uiso 1 1 calc GR . . . .
O1 O 0.9324(3) 0.4160(3) 0.29055(13) 0.0322(6) Uani 1 1 d . . . . .
C50 C 1.0580(5) 0.3472(4) 0.3229(2) 0.0395(10) Uani 1 1 d D . . . .
H50A H 1.098(4) 0.409(4) 0.3327(19) 0.030(11) Uiso 1 1 d D . . . .
H50B H 1.033(5) 0.317(4) 0.3676(18) 0.049(13) Uiso 1 1 d D . . . .
C51 C 1.1440(6) 0.2419(5) 0.2817(3) 0.0555(14) Uani 1 1 d D . . . .
H51A H 1.195(6) 0.271(6) 0.245(3) 0.10(2) Uiso 1 1 d D . . . .
H51B H 1.217(5) 0.165(4) 0.302(2) 0.066(16) Uiso 1 1 d D . . . .
C52 C 1.0384(10) 0.2035(10) 0.2616(7) 0.051(3) Uani 0.62(3) 1 d . U P A 1
H52A H 1.018024 0.144867 0.295523 0.061 Uiso 0.62(3) 1 calc R . P A 1
H52B H 1.068674 0.160847 0.221611 0.061 Uiso 0.62(3) 1 calc R . P A 1
C52' C 1.0554(15) 0.2466(18) 0.2279(11) 0.048(5) Uani 0.38(3) 1 d . U P A 2
H52C H 1.081374 0.284941 0.186722 0.058 Uiso 0.38(3) 1 calc R . P A 2
H52D H 1.063022 0.159857 0.222321 0.058 Uiso 0.38(3) 1 calc R . P A 2
C53 C 0.9156(5) 0.3289(4) 0.2511(2) 0.0384(10) Uani 1 1 d D . . . .
H53A H 0.838(5) 0.312(5) 0.271(3) 0.078(19) Uiso 1 1 d D . . . .
H53B H 0.878(6) 0.381(5) 0.211(2) 0.078(18) Uiso 1 1 d D . . . .

loop_
_atom_site_aniso_label
_atom_site_aniso_U_11
_atom_site_aniso_U_22
_atom_site_aniso_U_33
_atom_site_aniso_U_23
_atom_site_aniso_U_13
_atom_site_aniso_U_12
Lu1 0.01929(9) 0.02285(9) 0.02433(9) -0.00051(6) -0.00215(6) -0.00693(6)
N1 0.0171(15) 0.0198(15) 0.0211(16) -0.0018(12) -0.0008(12) -0.0032(12)
N2 0.0211(16) 0.0227(15) 0.0206(16) -0.0018(12) 0.0000(12) -0.0058(13)
N3 0.0223(17) 0.0234(16) 0.0239(17) -0.0002(13) 0.0023(13) -0.0032(13)
N4 0.035(2) 0.0322(18) 0.036(2) -0.0066(15) 0.0003(16) -0.0110(16)
C1 0.0206(19) 0.0248(18) 0.025(2) -0.0015(15) -0.0018(15) -0.0096(16)
C2 0.0217(19) 0.0167(17) 0.0214(18) 0.0003(14) -0.0004(15) -0.0042(15)
C3 0.0212(19) 0.0237(18) 0.0227(19) 0.0025(15) 0.0004(15) -0.0063(15)
C4 0.025(2) 0.0252(19) 0.026(2) 0.0011(16) 0.0044(16) -0.0056(16)
C5 0.034(2) 0.0238(19) 0.025(2) -0.0033(16) 0.0066(17) -0.0051(17)
C6 0.034(2) 0.028(2) 0.028(2) -0.0034(17) -0.0039(17) -0.0135(18)
C7 0.025(2) 0.0237(18) 0.026(2) -0.0002(15) -0.0002(16) -0.0098(16)
C8 0.026(2) 0.033(2) 0.029(2) -0.0055(17) 0.0031(16) -0.0141(17)
C9 0.033(2) 0.040(2) 0.045(3) -0.002(2) 0.005(2) -0.020(2)
C10 0.026(2) 0.053(3) 0.042(3) -0.003(2) -0.0040(19) -0.015(2)
C11 0.025(2) 0.043(2) 0.042(2) -0.014(2) -0.0001(18) -0.0151(19)
C12 0.034(3) 0.064(3) 0.060(3) 0.000(3) 0.001(2) -0.030(2)
C13 0.028(2) 0.050(3) 0.070(4) -0.003(3) -0.007(2) -0.006(2)
C14 0.025(2) 0.0252(19) 0.0223(19) -0.0009(15) 0.0016(16) -0.0036(16)
C15 0.040(2) 0.029(2) 0.026(2) -0.0070(17) -0.0036(18) -0.0054(19)
C16 0.050(3) 0.041(3) 0.034(3) -0.019(2) -0.002(2) -0.003(2)
C17 0.037(3) 0.065(3) 0.031(3) -0.014(2) 0.006(2) 0.002(2)
C18 0.030(2) 0.046(3) 0.035(2) 0.001(2) 0.0010(19) -0.002(2)
C19 0.021(2) 0.033(2) 0.031(2) 0.0018(17) 0.0041(16) -0.0025(17)
C20 0.053(3) 0.039(2) 0.041(3) -0.011(2) -0.004(2) -0.022(2)
C21 0.057(3) 0.046(3) 0.072(4) 0.000(3) -0.020(3) -0.025(3)
C22 0.099(5) 0.051(3) 0.051(3) 0.000(3) -0.025(3) -0.043(3)
C23 0.032(2) 0.045(3) 0.048(3) -0.013(2) 0.013(2) -0.020(2)
C24 0.041(3) 0.066(3) 0.071(4) 0.013(3) -0.010(3) -0.031(3)
C25 0.119(6) 0.082(4) 0.052(3) 0.010(3) -0.035(4) -0.065(4)
C26 0.035(2) 0.0248(19) 0.022(2) -0.0009(16) 0.0027(17) -0.0075(17)
C27 0.031(2) 0.0239(19) 0.034(2) -0.0024(17) 0.0064(18) -0.0055(17)
C28 0.045(3) 0.033(2) 0.039(3) 0.0005(19) 0.000(2) -0.018(2)
C29 0.053(3) 0.045(3) 0.058(3) -0.006(2) 0.000(3) -0.027(2)
C30 0.062(4) 0.042(3) 0.078(4) -0.006(3) 0.007(3) -0.031(3)
C31 0.065(4) 0.039(3) 0.059(3) 0.013(2) 0.003(3) -0.025(3)
C32 0.045(3) 0.034(2) 0.035(2) 0.0006(19) 0.008(2) -0.010(2)
C33 0.034(2) 0.028(2) 0.026(2) -0.0030(17) -0.0010(17) -0.0007(18)
C34 0.029(2) 0.029(2) 0.028(2) -0.0021(17) 0.0036(17) 0.0031(18)
C35 0.036(2) 0.031(2) 0.036(2) 0.0001(19) -0.0005(19) -0.0008(19)
C36 0.050(3) 0.037(3) 0.039(3) 0.007(2) 0.002(2) 0.003(2)
C37 0.045(3) 0.044(3) 0.031(3) -0.003(2) 0.000(2) 0.015(2)
C38 0.040(3) 0.058(3) 0.036(3) -0.017(2) -0.005(2) 0.004(2)
C39 0.044(3) 0.038(2) 0.039(3) 0.000(2) -0.006(2) -0.004(2)
C40 0.035(2) 0.039(2) 0.037(2) -0.0013(19) -0.0041(19) -0.019(2)
C41 0.031(2) 0.034(2) 0.032(2) 0.0030(18) 0.0013(18) -0.0173(19)
C42 0.054(3) 0.032(2) 0.038(2) 0.0018(19) -0.003(2) -0.023(2)
C43 0.047(3) 0.035(2) 0.042(3) 0.005(2) 0.003(2) -0.012(2)
C44 0.036(3) 0.050(3) 0.037(3) 0.011(2) -0.007(2) -0.010(2)
C45 0.037(2) 0.051(3) 0.028(2) -0.005(2) -0.0031(19) -0.016(2)
C46 0.033(2) 0.037(2) 0.030(2) 0.0003(18) 0.0016(18) -0.0172(19)
C47 0.038(3) 0.038(2) 0.046(3) -0.001(2) 0.005(2) -0.004(2)
C48 0.068(4) 0.057(3) 0.036(3) -0.008(2) 0.004(2) -0.035(3)
C49 0.033(2) 0.063(3) 0.041(3) -0.011(2) -0.004(2) -0.022(2)
O1 0.0292(15) 0.0292(14) 0.0307(15) -0.0064(12) -0.0010(12) -0.0034(12)
C50 0.037(3) 0.040(2) 0.031(2) 0.002(2) -0.005(2) -0.006(2)
C51 0.041(3) 0.045(3) 0.055(3) -0.004(3) -0.004(3) 0.008(2)
C52 0.053(5) 0.033(5) 0.055(7) -0.010(4) 0.000(5) -0.006(4)
C52' 0.045(8) 0.037(8) 0.052(10) -0.004(7) -0.003(7) -0.007(6)
C53 0.043(3) 0.031(2) 0.037(3) -0.0054(19) -0.003(2) -0.010(2)

loop_
_atom_type_symbol
_atom_type_description
_atom_type_scat_dispersion_real
_atom_type_scat_dispersion_imag
_atom_type_scat_source
C C 0.0033 0.0016 'International Tables Vol C Tables 4.2.6.8 and 6.1.1.4'
H H 0.0000 0.0000 'International Tables Vol C Tables 4.2.6.8 and 6.1.1.4'
Lu Lu -0.4720 5.8584 'International Tables Vol C Tables 4.2.6.8 and 6.1.1.4'
N N 0.0061 0.0033 'International Tables Vol C Tables 4.2.6.8 and 6.1.1.4'
O O 0.0106 0.0060 'International Tables Vol C Tables 4.2.6.8 and 6.1.1.4'

loop_
_geom_angle_atom_site_label_1
_geom_angle_atom_site_label_2
_geom_angle_atom_site_label_3
_geom_angle
_geom_angle_site_symmetry_1
_geom_angle_site_symmetry_3
_geom_angle_publ_flag
N1 Lu1 N2 57.19(10) . . ?
N1 Lu1 N4 153.97(11) . . ?
N1 Lu1 C1 28.77(10) . . ?
N1 Lu1 C40 112.81(12) . . ?
N1 Lu1 C41 139.38(11) . . ?
N1 Lu1 C46 167.25(11) . . ?
N1 Lu1 C49 100.37(14) . . ?
N1 Lu1 O1 89.10(10) . . ?
N2 Lu1 N4 96.79(11) . . ?
N2 Lu1 C1 28.44(10) . . ?
N2 Lu1 C40 101.71(13) . . ?
N2 Lu1 C41 125.52(11) . . ?
N2 Lu1 C46 123.73(11) . . ?
N2 Lu1 C49 105.36(14) . . ?
N2 Lu1 O1 145.75(10) . . ?
N4 Lu1 C1 125.23(11) . . ?
N4 Lu1 C41 52.79(11) . . ?
N4 Lu1 C46 29.96(11) . . ?
C1 Lu1 C41 140.23(11) . . ?
C1 Lu1 C46 150.75(11) . . ?
C40 Lu1 N4 68.36(13) . . ?
C40 Lu1 C1 110.17(12) . . ?
C40 Lu1 C41 30.34(13) . . ?
C40 Lu1 C46 54.62(13) . . ?
C41 Lu1 C46 28.13(12) . . ?
C49 Lu1 N4 86.73(14) . . ?
C49 Lu1 C1 104.13(14) . . ?
C49 Lu1 C40 145.07(16) . . ?
C49 Lu1 C41 114.80(15) . . ?
C49 Lu1 C46 91.62(14) . . ?
O1 Lu1 N4 116.60(10) . . ?
O1 Lu1 C1 117.74(10) . . ?
O1 Lu1 C40 84.88(13) . . ?
O1 Lu1 C41 75.03(11) . . ?
O1 Lu1 C46 87.65(11) . . ?
O1 Lu1 C49 85.03(14) . . ?
C1 N1 Lu1 96.0(2) . . ?
C1 N1 C2 129.7(3) . . ?
C2 N1 Lu1 129.3(2) . . ?
C1 N2 Lu1 95.6(2) . . ?
C1 N2 C14 134.1(3) . . ?
C14 N2 Lu1 130.3(2) . . ?
C1 N3 C26 119.8(3) . . ?
C1 N3 C33 120.7(3) . . ?
C26 N3 C33 113.1(3) . . ?
C46 N4 Lu1 87.8(2) . . ?
C46 N4 C47 110.4(3) . . ?
C47 N4 Lu1 123.7(3) . . ?
C48 N4 Lu1 115.2(3) . . ?
C48 N4 C46 112.8(4) . . ?
C48 N4 C47 105.8(4) . . ?
N1 C1 Lu1 55.25(18) . . ?
N1 C1 N3 122.7(3) . . ?
N2 C1 Lu1 55.95(18) . . ?
N2 C1 N1 111.2(3) . . ?
N2 C1 N3 126.1(3) . . ?
N3 C1 Lu1 176.3(3) . . ?
N1 C2 C3 118.2(3) . . ?
C7 C2 N1 121.9(3) . . ?
C7 C2 C3 119.4(3) . . ?
C2 C3 C8 122.7(3) . . ?
C4 C3 C2 119.0(3) . . ?
C4 C3 C8 118.3(3) . . ?
C3 C4 H4 119.2 . . ?
C5 C4 C3 121.6(4) . . ?
C5 C4 H4 119.2 . . ?
C4 C5 H5 120.4 . . ?
C4 C5 C6 119.1(4) . . ?
C6 C5 H5 120.4 . . ?
C5 C6 H6 119.2 . . ?
C5 C6 C7 121.7(4) . . ?
C7 C6 H6 119.2 . . ?
C2 C7 C11 123.0(3) . . ?
C6 C7 C2 119.0(3) . . ?
C6 C7 C11 118.0(3) . . ?
C3 C8 H8 108.1 . . ?
C3 C8 C9 111.1(3) . . ?
C3 C8 C10 112.2(3) . . ?
C9 C8 H8 108.1 . . ?
C10 C8 H8 108.1 . . ?
C10 C8 C9 109.0(3) . . ?
C8 C9 H9A 109.5 . . ?
C8 C9 H9B 109.5 . . ?
C8 C9 H9C 109.5 . . ?
H9A C9 H9B 109.5 . . ?
H9A C9 H9C 109.5 . . ?
H9B C9 H9C 109.5 . . ?
C8 C10 H10A 109.5 . . ?
C8 C10 H10B 109.5 . . ?
C8 C10 H10C 109.5 . . ?
H10A C10 H10B 109.5 . . ?
H10A C10 H10C 109.5 . . ?
H10B C10 H10C 109.5 . . ?
C7 C11 H11 107.7 . . ?
C7 C11 C12 111.9(4) . . ?
C7 C11 C13 111.1(4) . . ?
C12 C11 H11 107.7 . . ?
C12 C11 C13 110.7(4) . . ?
C13 C11 H11 107.7 . . ?
C11 C12 H12A 109.5 . . ?
C11 C12 H12B 109.5 . . ?
C11 C12 H12C 109.5 . . ?
H12A C12 H12B 109.5 . . ?
H12A C12 H12C 109.5 . . ?
H12B C12 H12C 109.5 . . ?
C11 C13 H13A 109.5 . . ?
C11 C13 H13B 109.5 . . ?
C11 C13 H13C 109.5 . . ?
H13A C13 H13B 109.5 . . ?
H13A C13 H13C 109.5 . . ?
H13B C13 H13C 109.5 . . ?
C15 C14 N2 121.0(3) . . ?
C15 C14 C19 119.6(4) . . ?
C19 C14 N2 118.8(3) . . ?
C14 C15 C20 122.6(4) . . ?
C16 C15 C14 118.2(4) . . ?
C16 C15 C20 119.2(4) . . ?
C15 C16 H16 119.0 . . ?
C17 C16 C15 121.9(4) . . ?
C17 C16 H16 119.0 . . ?
C16 C17 H17 119.9 . . ?
C16 C17 C18 120.2(4) . . ?
C18 C17 H17 119.9 . . ?
C17 C18 H18 119.7 . . ?
C17 C18 C19 120.6(4) . . ?
C19 C18 H18 119.7 . . ?
C14 C19 C23 121.8(4) . . ?
C18 C19 C14 119.3(4) . . ?
C18 C19 C23 118.9(4) . . ?
C15 C20 H20 107.9 . . ?
C15 C20 C21 112.9(4) . . ?
C15 C20 C22 111.9(4) . . ?
C21 C20 H20 107.9 . . ?
C21 C20 C22 108.3(4) . . ?
C22 C20 H20 107.9 . . ?
C20 C21 H21A 109.5 . . ?
C20 C21 H21B 109.5 . . ?
C20 C21 H21C 109.5 . . ?
H21A C21 H21B 109.5 . . ?
H21A C21 H21C 109.5 . . ?
H21B C21 H21C 109.5 . . ?
C20 C22 H22A 109.5 . . ?
C20 C22 H22B 109.5 . . ?
C20 C22 H22C 109.5 . . ?
H22A C22 H22B 109.5 . . ?
H22A C22 H22C 109.5 . . ?
H22B C22 H22C 109.5 . . ?
C19 C23 H23 107.6 . . ?
C19 C23 C24 114.0(4) . . ?
C24 C23 H23 107.6 . . ?
C25 C23 C19 111.7(4) . . ?
C25 C23 H23 107.6 . . ?
C25 C23 C24 108.2(4) . . ?
C23 C24 H24A 109.5 . . ?
C23 C24 H24B 109.5 . . ?
C23 C24 H24C 109.5 . . ?
H24A C24 H24B 109.5 . . ?
H24A C24 H24C 109.5 . . ?
H24B C24 H24C 109.5 . . ?
C23 C25 H25A 109.5 . . ?
C23 C25 H25B 109.5 . . ?
C23 C25 H25C 109.5 . . ?
H25A C25 H25B 109.5 . . ?
H25A C25 H25C 109.5 . . ?
H25B C25 H25C 109.5 . . ?
N3 C26 H26A 108.5 . . ?
N3 C26 H26B 108.5 . . ?
N3 C26 C27 114.9(3) . . ?
H26A C26 H26B 107.5 . . ?
C27 C26 H26A 108.5 . . ?
C27 C26 H26B 108.5 . . ?
C28 C27 C26 121.3(4) . . ?
C28 C27 C32 118.5(4) . . ?
C32 C27 C26 120.1(4) . . ?
C27 C28 H28 119.7 . . ?
C29 C28 C27 120.6(4) . . ?
C29 C28 H28 119.7 . . ?
C28 C29 H29 119.7 . . ?
C30 C29 C28 120.6(5) . . ?
C30 C29 H29 119.7 . . ?
C29 C30 H30 120.4 . . ?
C31 C30 C29 119.2(5) . . ?
C31 C30 H30 120.4 . . ?
C30 C31 H31 119.3 . . ?
C30 C31 C32 121.4(4) . . ?
C32 C31 H31 119.3 . . ?
C27 C32 H32 120.1 . . ?
C31 C32 C27 119.7(5) . . ?
C31 C32 H32 120.1 . . ?
N3 C33 H33A 109.0 . . ?
N3 C33 H33B 109.0 . . ?
N3 C33 C34 112.7(3) . . ?
H33A C33 H33B 107.8 . . ?
C34 C33 H33A 109.0 . . ?
C34 C33 H33B 109.0 . . ?
C35 C34 C33 119.7(4) . . ?
C39 C34 C33 121.9(4) . . ?
C39 C34 C35 118.4(4) . . ?
C34 C35 H35 119.6 . . ?
C34 C35 C36 120.9(5) . . ?
C36 C35 H35 119.6 . . ?
C35 C36 H36 119.9 . . ?
C37 C36 C35 120.2(5) . . ?
C37 C36 H36 119.9 . . ?
C36 C37 H37 119.8 . . ?
C36 C37 C38 120.3(5) . . ?
C38 C37 H37 119.8 . . ?
C37 C38 H38 120.1 . . ?
C37 C38 C39 119.7(5) . . ?
C39 C38 H38 120.1 . . ?
C34 C39 C38 120.5(5) . . ?
C34 C39 H39 119.8 . . ?
C38 C39 H39 119.8 . . ?
Lu1 C40 H40A 113.4 . . ?
Lu1 C40 H40B 113.4 . . ?
H40A C40 H40B 110.7 . . ?
C41 C40 Lu1 91.4(2) . . ?
C41 C40 H40A 113.4 . . ?
C41 C40 H40B 113.4 . . ?
C40 C41 Lu1 58.3(2) . . ?
C42 C41 Lu1 133.1(3) . . ?
C42 C41 C40 121.7(4) . . ?
C42 C41 C46 115.5(4) . . ?
C46 C41 Lu1 79.0(2) . . ?
C46 C41 C40 122.5(4) . . ?
C41 C42 H42 118.7 . . ?
C43 C42 C41 122.5(4) . . ?
C43 C42 H42 118.7 . . ?
C42 C43 H43 119.8 . . ?
C44 C43 C42 120.4(4) . . ?
C44 C43 H43 119.8 . . ?
C43 C44 H44 120.4 . . ?
C43 C44 C45 119.3(4) . . ?
C45 C44 H44 120.4 . . ?
C44 C45 H45 119.5 . . ?
C44 C45 C46 121.0(4) . . ?
C46 C45 H45 119.5 . . ?
N4 C46 Lu1 62.24(19) . . ?
C41 C46 Lu1 72.9(2) . . ?
C41 C46 N4 115.8(4) . . ?
C45 C46 Lu1 133.2(3) . . ?
C45 C46 N4 122.8(4) . . ?
C45 C46 C41 121.3(4) . . ?
N4 C47 H47A 109.5 . . ?
N4 C47 H47B 109.5 . . ?
N4 C47 H47C 109.5 . . ?
H47A C47 H47B 109.5 . . ?
H47A C47 H47C 109.5 . . ?
H47B C47 H47C 109.5 . . ?
N4 C48 H48A 109.5 . . ?
N4 C48 H48B 109.5 . . ?
N4 C48 H48C 109.5 . . ?
H48A C48 H48B 109.5 . . ?
H48A C48 H48C 109.5 . . ?
H48B C48 H48C 109.5 . . ?
Lu1 C49 H49A 109.5 . . ?
Lu1 C49 H49B 109.5 . . ?
Lu1 C49 H49C 109.5 . . ?
H49A C49 H49B 109.5 . . ?
H49A C49 H49C 109.5 . . ?
H49B C49 H49C 109.5 . . ?
C50 O1 Lu1 123.5(2) . . ?
C50 O1 C53 108.0(3) . . ?
C53 O1 Lu1 125.4(2) . . ?
O1 C50 H50A 111(2) . . ?
O1 C50 H50B 107(3) . . ?
O1 C50 C51 105.4(4) . . ?
H50A C50 H50B 101(3) . . ?
C51 C50 H50A 117(2) . . ?
C51 C50 H50B 115(3) . . ?
C50 C51 H51A 113(4) . . ?
C50 C51 H51B 118(3) . . ?
C50 C51 C52' 106.8(6) . . ?
H51A C51 H51B 102(5) . . ?
C52 C51 C50 100.5(5) . . ?
C52 C51 H51A 114(4) . . ?
C52 C51 H51B 109(3) . . ?
C52' C51 H51A 83(4) . . ?
C52' C51 H51B 127(3) . . ?
C51 C52 H52A 110.9 . . ?
C51 C52 H52B 110.9 . . ?
C51 C52 C53 104.3(7) . . ?
H52A C52 H52B 108.9 . . ?
C53 C52 H52A 110.9 . . ?
C53 C52 H52B 110.9 . . ?
C51 C52' H52C 111.1 . . ?
C51 C52' H52D 111.1 . . ?
H52C C52' H52D 109.0 . . ?
C53 C52' C51 103.5(11) . . ?
C53 C52' H52C 111.1 . . ?
C53 C52' H52D 111.1 . . ?
O1 C53 C52 105.5(5) . . ?
O1 C53 C52' 105.3(7) . . ?
O1 C53 H53A 106(3) . . ?
O1 C53 H53B 106(3) . . ?
C52 C53 H53A 105(4) . . ?
C52 C53 H53B 130(4) . . ?
C52' C53 H53A 134(4) . . ?
C52' C53 H53B 101(4) . . ?
H53A C53 H53B 101(5) . . ?

loop_
_geom_bond_atom_site_label_1
_geom_bond_atom_site_label_2
_geom_bond_distance
_geom_bond_site_symmetry_2
_geom_bond_publ_flag
Lu1 N1 2.306(3) . ?
Lu1 N2 2.324(3) . ?
Lu1 N4 2.609(3) . ?
Lu1 C1 2.792(4) . ?
Lu1 C40 2.440(4) . ?
Lu1 C41 2.869(4) . ?
Lu1 C46 2.946(4) . ?
Lu1 C49 2.369(4) . ?
Lu1 O1 2.351(3) . ?
N1 C1 1.351(5) . ?
N1 C2 1.414(5) . ?
N2 C1 1.336(5) . ?
N2 C14 1.428(5) . ?
N3 C1 1.384(5) . ?
N3 C26 1.475(5) . ?
N3 C33 1.477(5) . ?
N4 C46 1.473(5) . ?
N4 C47 1.490(6) . ?
N4 C48 1.464(6) . ?
C2 C3 1.415(5) . ?
C2 C7 1.411(5) . ?
C3 C4 1.399(5) . ?
C3 C8 1.520(5) . ?
C4 H4 0.9500 . ?
C4 C5 1.378(6) . ?
C5 H5 0.9500 . ?
C5 C6 1.382(6) . ?
C6 H6 0.9500 . ?
C6 C7 1.397(5) . ?
C7 C11 1.520(5) . ?
C8 H8 1.0000 . ?
C8 C9 1.537(5) . ?
C8 C10 1.535(6) . ?
C9 H9A 0.9800 . ?
C9 H9B 0.9800 . ?
C9 H9C 0.9800 . ?
C10 H10A 0.9800 . ?
C10 H10B 0.9800 . ?
C10 H10C 0.9800 . ?
C11 H11 1.0000 . ?
C11 C12 1.523(6) . ?
C11 C13 1.525(6) . ?
C12 H12A 0.9800 . ?
C12 H12B 0.9800 . ?
C12 H12C 0.9800 . ?
C13 H13A 0.9800 . ?
C13 H13B 0.9800 . ?
C13 H13C 0.9800 . ?
C14 C15 1.411(6) . ?
C14 C19 1.417(5) . ?
C15 C16 1.397(6) . ?
C15 C20 1.521(6) . ?
C16 H16 0.9500 . ?
C16 C17 1.369(7) . ?
C17 H17 0.9500 . ?
C17 C18 1.371(7) . ?
C18 H18 0.9500 . ?
C18 C19 1.397(6) . ?
C19 C23 1.514(6) . ?
C20 H20 1.0000 . ?
C20 C21 1.529(7) . ?
C20 C22 1.533(6) . ?
C21 H21A 0.9800 . ?
C21 H21B 0.9800 . ?
C21 H21C 0.9800 . ?
C22 H22A 0.9800 . ?
C22 H22B 0.9800 . ?
C22 H22C 0.9800 . ?
C23 H23 1.0000 . ?
C23 C24 1.525(6) . ?
C23 C25 1.507(7) . ?
C24 H24A 0.9800 . ?
C24 H24B 0.9800 . ?
C24 H24C 0.9800 . ?
C25 H25A 0.9800 . ?
C25 H25B 0.9800 . ?
C25 H25C 0.9800 . ?
C26 H26A 0.9900 . ?
C26 H26B 0.9900 . ?
C26 C27 1.517(6) . ?
C27 C28 1.388(6) . ?
C27 C32 1.395(6) . ?
C28 H28 0.9500 . ?
C28 C29 1.379(6) . ?
C29 H29 0.9500 . ?
C29 C30 1.377(7) . ?
C30 H30 0.9500 . ?
C30 C31 1.363(8) . ?
C31 H31 0.9500 . ?
C31 C32 1.385(7) . ?
C32 H32 0.9500 . ?
C33 H33A 0.9900 . ?
C33 H33B 0.9900 . ?
C33 C34 1.509(6) . ?
C34 C35 1.388(6) . ?
C34 C39 1.386(7) . ?
C35 H35 0.9500 . ?
C35 C36 1.389(6) . ?
C36 H36 0.9500 . ?
C36 C37 1.366(8) . ?
C37 H37 0.9500 . ?
C37 C38 1.374(7) . ?
C38 H38 0.9500 . ?
C38 C39 1.404(6) . ?
C39 H39 0.9500 . ?
C40 H40A 0.9900 . ?
C40 H40B 0.9900 . ?
C40 C41 1.449(6) . ?
C41 C42 1.408(6) . ?
C41 C46 1.415(6) . ?
C42 H42 0.9500 . ?
C42 C43 1.384(6) . ?
C43 H43 0.9500 . ?
C43 C44 1.367(7) . ?
C44 H44 0.9500 . ?
C44 C45 1.380(6) . ?
C45 H45 0.9500 . ?
C45 C46 1.387(6) . ?
C47 H47A 0.9800 . ?
C47 H47B 0.9800 . ?
C47 H47C 0.9800 . ?
C48 H48A 0.9800 . ?
C48 H48B 0.9800 . ?
C48 H48C 0.9800 . ?
C49 H49A 0.9800 . ?
C49 H49B 0.9800 . ?
C49 H49C 0.9800 . ?
O1 C50 1.453(5) . ?
O1 C53 1.460(5) . ?
C50 H50A 1.02(3) . ?
C50 H50B 1.01(3) . ?
C50 C51 1.509(7) . ?
C51 H51A 1.00(4) . ?
C51 H51B 1.00(4) . ?
C51 C52 1.502(11) . ?
C51 C52' 1.542(17) . ?
C52 H52A 0.9900 . ?
C52 H52B 0.9900 . ?
C52 C53 1.518(10) . ?
C52' H52C 0.9900 . ?
C52' H52D 0.9900 . ?
C52' C53 1.493(15) . ?
C53 H53A 0.98(4) . ?
C53 H53B 0.99(4) . ?
